data_1521363
loop_
_publ_author_name
'Kamegashira, N.'
'Nakajima, N.'
'Watanabe, K.'
'Kobayashi, M.'

_publ_section_title
;
 Synthesis and crystal structure of Sm2 Mn Ti O6
;
_journal_name_full 'Journal of Alloys Compd.'
_journal_page_first 74
_journal_page_last 78
_journal_volume 311
_journal_year 2000
_chemical_formula_sum 'Mn O6 Sm2 Ti'
_chemical_name_systematic 'Sm2 (Mn Ti O6)'
_space_group_IT_number 14
_symmetry_space_group_name_Hall '-P 2yn'
_symmetry_space_group_name_H-M 'P 1 21/n 1'
_cell_angle_alpha 90
_cell_angle_beta 90.22
_cell_angle_gamma 90
_cell_formula_units_Z 2
_cell_length_a 5.4463
_cell_length_b 5.7104
_cell_length_c 7.8048
_cell_volume 242.732
_citation_journal_id_ASTM JALCEU
_cod_data_source_file Kamegashira_JALCEU_2000_1436.cif
_cod_data_source_block Mn1O6Sm2Ti1
_cod_original_cell_volume 242.7318
_cod_original_sg_symbol_Hall '-P 2ybc (x-z,y,z)'
_cod_original_formula_sum 'Mn1 O6 Sm2 Ti1'
_cod_database_code 1521363

loop_
_symmetry_equiv_pos_as_xyz
x,y,z
-x+1/2,y+1/2,-z+1/2
-x,-y,-z
x-1/2,-y-1/2,z-1/2

loop_
_atom_site_label
_atom_site_type_symbol
_atom_site_fract_x
_atom_site_fract_y
_atom_site_fract_z
_atom_site_occupancy
_atom_site_U_iso_or_equiv
Mn1 Mn+2 0.5 0 0 1 0.0
Sm1 Sm+3 0.5152 0.561 0.2487 1 0.0
O2 O-2 0.2934 0.6862 -0.0478 1 0.0
O3 O-2 0.3937 0.96 0.2634 1 0.0
Ti1 Ti+4 0 0.5 0 1 0.0
O1 O-2 0.1787 0.2044 -0.0654 1 0.0
